data_4118332
loop_
_publ_author_name
'Sven O. Sylvester'
'Jacqueline M. Cole'
'Paul G. Waddell'

_publ_section_title
;
 Photoconversion Bonding Mechanism in Ruthenium Sulfur Dioxide Linkage
 Photoisomers Revealed by in Situ Diffraction
;
_journal_name_full 'Journal of the American Chemical Society'
_journal_page_first 11860
_journal_page_last 11863
_journal_paper_doi 10.1021/ja303943q
_journal_volume 134
_journal_year 2012
_chemical_absolute_configuration unk
_chemical_formula_moiety 'C5 H18 Cl3 N5 O3 Ru1 S1'
_chemical_formula_sum 'C5 H18 Cl3 N5 O3 Ru S'
_chemical_formula_weight 435.72
_chemical_name_systematic
;
 ?
;
_space_group_IT_number 4
_symmetry_cell_setting monoclinic
_symmetry_space_group_name_Hall 'P 2yb'
_symmetry_space_group_name_H-M 'P 1 21 1'
_atom_sites_solution_hydrogens geom
_atom_sites_solution_primary direct
_atom_sites_solution_secondary difmap
_cell_angle_alpha 90
_cell_angle_beta 91.200(4)
_cell_angle_gamma 90
_cell_formula_units_Z 2
_cell_length_a 7.152(2)
_cell_length_b 10.712(3)
_cell_length_c 9.959(3)
_cell_measurement_reflns_used 3367
_cell_measurement_temperature 293(2)
_cell_measurement_theta_max 33
_cell_measurement_theta_min 2.8
_cell_volume 762.8(4)
_computing_cell_refinement
;
        CrystalClear-SM Expert 2.0 r4 (Rigaku, 2009)
;
_computing_data_collection
;
        CrystalClear-SM Expert 2.0 r4 (Rigaku, 2009)
;
_computing_data_reduction
;
        CrystalClear-SM Expert 2.0 r4 (Rigaku, 2009)
;
_computing_molecular_graphics 'Ortep-3 for Windows (Farrugia, 1997)'
_computing_publication_material 'WinGX publication routines (Farrugia, 1999)'
_computing_structure_refinement 'SHELXL-97 (Sheldrick, 2008)'
_diffrn_ambient_temperature 293(2)
_diffrn_detector_area_resol_mean 28.5714
_diffrn_measured_fraction_theta_full 0.979
_diffrn_measured_fraction_theta_max 0.858
_diffrn_measurement_device_type
;
        Rigaku Saturn724+ (2x2 bin mode)
;
_diffrn_measurement_method 'profile data from \w-scans'
_diffrn_radiation_monochromator graphite
_diffrn_radiation_type MoK\a
_diffrn_radiation_wavelength 0.71073
_diffrn_reflns_av_R_equivalents 0.0504
_diffrn_reflns_av_unetI/netI 0.0723
_diffrn_reflns_limit_h_max 10
_diffrn_reflns_limit_h_min -9
_diffrn_reflns_limit_k_max 16
_diffrn_reflns_limit_k_min -6
_diffrn_reflns_limit_l_max 13
_diffrn_reflns_limit_l_min -14
_diffrn_reflns_number 5129
_diffrn_reflns_theta_full 27.5
_diffrn_reflns_theta_max 33.13
_diffrn_reflns_theta_min 3.43
_diffrn_source 'Sealed Tube'
_exptl_absorpt_coefficient_mu 1.696
_exptl_absorpt_correction_T_max 1
_exptl_absorpt_correction_T_min 0.601
_exptl_absorpt_correction_type multi-scan
_exptl_crystal_colour Colorless
_exptl_crystal_density_diffrn 1.897
_exptl_crystal_description Prism
_exptl_crystal_F_000 436
_exptl_crystal_size_max 0.2
_exptl_crystal_size_mid 0.2
_exptl_crystal_size_min 0.2
_refine_diff_density_max 0.797
_refine_diff_density_min -0.863
_refine_diff_density_rms 0.126
_refine_ls_abs_structure_details 'Flack H D (1983), Acta Cryst. A39, 876-881'
_refine_ls_abs_structure_Flack 0.74(7)
_refine_ls_extinction_method none
_refine_ls_goodness_of_fit_ref 1.044
_refine_ls_hydrogen_treatment constr
_refine_ls_matrix_type full
_refine_ls_number_parameters 181
_refine_ls_number_reflns 2928
_refine_ls_number_restraints 1
_refine_ls_restrained_S_all 1.044
_refine_ls_R_factor_all 0.0422
_refine_ls_R_factor_gt 0.0382
_refine_ls_shift/su_max 0
_refine_ls_shift/su_mean 0
_refine_ls_structure_factor_coef Fsqd
_refine_ls_weighting_details 'calc w=1/[\s^2^(Fo^2^)+(0.0228P)^2^+0.0000P] where P=(Fo^2^+2Fc^2^)/3'
_refine_ls_weighting_scheme calc
_refine_ls_wR_factor_ref 0.0845
_reflns_number_gt 2690
_reflns_number_total 2928
_reflns_threshold_expression >2\s(I)
_cod_data_source_file ja303943q_si_002_50.cif
_cod_data_source_block 4-cl-pyr-light-200k-5
_cod_database_code 4118332

loop_
_symmetry_equiv_pos_as_xyz
'x, y, z'
'-x, y+1/2, -z'

loop_
_atom_site_label
_atom_site_fract_x
_atom_site_fract_y
_atom_site_fract_z
_atom_site_U_iso_or_equiv
_atom_site_adp_type
_atom_site_calc_flag
_atom_site_refinement_flags
_atom_site_occupancy
_atom_site_disorder_assembly
_atom_site_disorder_group
_atom_site_type_symbol
Ru01 0.78874(4) 0.41632(4) 0.18995(3) 0.01908(9) Uani d . 1 . . Ru
Cl1 0.33012(19) 0.4139(2) 0.75951(12) 0.0362(3) Uani d . 1 . . Cl
Cl2 0.8914(2) 0.16054(17) 0.51064(15) 0.0362(3) Uani d . 1 . . Cl
Cl3 0.2732(2) 0.18365(17) 0.10604(14) 0.0337(3) Uani d . 1 . . Cl
S1 0.93750(19) 0.4190(3) 0.01089(13) 0.0242(5) Uani d P 0.881(7) A 1 S
N5 0.6418(5) 0.4119(8) 0.3747(4) 0.0212(7) Uani d . 1 A . n
O3 0.3741(6) 0.6555(5) 0.2469(5) 0.0467(11) Uani d . 1 . . O
O2 0.8825(9) 0.3455(6) -0.1045(6) 0.0458(14) Uani d P 0.881(7) A 1 O
C3 0.4564(6) 0.4094(9) 0.6129(4) 0.0236(9) Uani d . 1 . . C
O1 1.1048(6) 0.4916(5) -0.0039(5) 0.0346(12) Uani d P 0.881(7) A 1 O
N3 0.7607(7) 0.2177(5) 0.1827(5) 0.0278(11) Uani d . 1 A . n
H3A 0.6501 0.1978 0.146 0.042 Uiso calc R 1 . . H
H3B 0.7689 0.1868 0.2656 0.042 Uiso calc R 1 . . H
H3C 0.8514 0.1856 0.1334 0.042 Uiso calc R 1 . . H
N2 1.0352(5) 0.3859(4) 0.3061(4) 0.0276(10) Uani d . 1 A . n
H2A 1.0107 0.334 0.3734 0.041 Uiso calc R 1 . . H
H2B 1.0763 0.4582 0.3393 0.041 Uiso calc R 1 . . H
H2C 1.1224 0.3525 0.2547 0.041 Uiso calc R 1 . . H
C5 0.4899(7) 0.3398(5) 0.3903(6) 0.0252(10) Uani d . 1 . . C
H5 0.4486 0.2906 0.3187 0.03 Uiso calc R 1 A . H
N4 0.5269(6) 0.4469(4) 0.0883(4) 0.0260(10) Uani d . 1 A . n
H4A 0.4732 0.3738 0.0698 0.039 Uiso calc R 1 . . H
H4B 0.5457 0.4883 0.0123 0.039 Uiso calc R 1 . . H
H4C 0.4526 0.4915 0.1406 0.039 Uiso calc R 1 . . H
C2 0.6131(8) 0.4805(5) 0.6018(6) 0.0292(11) Uani d . 1 A . C
H2 0.658 0.528 0.6736 0.035 Uiso calc R 1 . . H
C4 0.3938(7) 0.3363(5) 0.5075(5) 0.0258(10) Uani d . 1 A . C
H4 0.289 0.2857 0.5158 0.031 Uiso calc R 1 . . H
N1 0.8069(7) 0.6111(5) 0.2134(5) 0.0280(12) Uani d . 1 A . n
H1A 0.6969 0.6408 0.2387 0.042 Uiso calc R 1 . . H
H1B 0.8378 0.6458 0.1358 0.042 Uiso calc R 1 . . H
H1C 0.8937 0.6292 0.2758 0.042 Uiso calc R 1 . . H
C1 0.7031(8) 0.4797(5) 0.4807(5) 0.0284(11) Uani d . 1 . . C
H1 0.8103 0.5279 0.4719 0.034 Uiso calc R 1 A . H
S1A 0.8553(19) 0.3946(13) -0.0525(15) 0.033(4) Uiso d P 0.119(7) A 2 S
O1A 1.015(5) 0.448(3) 0.044(3) 0.024(7) Uiso d P 0.119(7) A 2 O
O2A 0.881(5) 0.283(3) -0.102(4) 0.026(8) Uiso d P 0.119(7) A 2 O

loop_
_atom_site_aniso_label
_atom_site_aniso_U_11
_atom_site_aniso_U_22
_atom_site_aniso_U_33
_atom_site_aniso_U_12
_atom_site_aniso_U_13
_atom_site_aniso_U_23
Ru01 0.01969(15) 0.02022(14) 0.01736(16) 0.00034(18) 0.00138(11) -0.0001(2)
Cl1 0.0492(7) 0.0307(5) 0.0292(6) -0.0041(9) 0.0158(5) -0.0028(8)
Cl2 0.0360(7) 0.0397(8) 0.0329(7) 0.0116(6) 0.0013(5) 0.0089(6)
Cl3 0.0384(7) 0.0368(7) 0.0257(7) -0.0059(6) -0.0016(5) -0.0035(5)
S1 0.0247(8) 0.0292(7) 0.0191(7) -0.0010(11) 0.0057(5) 0.0015(11)
N5 0.0165(14) 0.0225(18) 0.0245(17) 0.002(3) 0.0002(13) -0.002(3)
O3 0.043(2) 0.046(3) 0.051(3) 0.007(2) 0.005(2) -0.009(2)
O2 0.061(4) 0.038(3) 0.040(3) -0.007(3) 0.012(3) -0.016(3)
C3 0.030(2) 0.022(2) 0.0191(19) 0.001(3) 0.0055(16) 0.000(3)
O1 0.026(2) 0.042(3) 0.036(3) -0.005(2) 0.0034(19) 0.006(2)
N3 0.038(3) 0.019(2) 0.027(3) -0.002(2) 0.003(2) -0.0050(17)
N2 0.0189(17) 0.036(3) 0.027(2) 0.0025(16) -0.0021(15) 0.0025(17)
C5 0.024(2) 0.022(2) 0.029(3) -0.0017(19) -0.001(2) -0.0008(19)
N4 0.0231(19) 0.032(3) 0.022(2) -0.0009(17) 0.0006(16) 0.0014(16)
C2 0.032(3) 0.031(3) 0.024(3) -0.006(2) 0.003(2) -0.009(2)
C4 0.030(3) 0.027(2) 0.021(2) -0.002(2) 0.0038(19) 0.0007(19)
N1 0.038(3) 0.022(2) 0.024(2) -0.002(2) -0.001(2) 0.0024(19)
C1 0.033(3) 0.031(3) 0.021(3) -0.008(2) -0.001(2) -0.001(2)

loop_
_atom_type_symbol
_atom_type_description
_atom_type_scat_dispersion_real
_atom_type_scat_dispersion_imag
_atom_type_scat_source
C C 0.0033 0.0016 'International Tables Vol C Tables 4.2.6.8 and 6.1.1.4'
H H 0 0 'International Tables Vol C Tables 4.2.6.8 and 6.1.1.4'
N N 0.0061 0.0033 'International Tables Vol C Tables 4.2.6.8 and 6.1.1.4'
O O 0.0106 0.006 'International Tables Vol C Tables 4.2.6.8 and 6.1.1.4'
S S 0.1246 0.1234 'International Tables Vol C Tables 4.2.6.8 and 6.1.1.4'
Cl Cl 0.1484 0.1585 'International Tables Vol C Tables 4.2.6.8 and 6.1.1.4'
Ru Ru -1.2594 0.8363 'International Tables Vol C Tables 4.2.6.8 and 6.1.1.4'

loop_
_geom_angle_atom_site_label_1
_geom_angle_atom_site_label_2
_geom_angle_atom_site_label_3
_geom_angle
S1 Ru01 N1 92.86(17)
S1 Ru01 N2 92.03(13)
N1 Ru01 N2 92.49(19)
S1 Ru01 N4 92.89(13)
N1 Ru01 N4 87.24(19)
N2 Ru01 N4 175.07(18)
S1 Ru01 N5 178.83(16)
N1 Ru01 N5 87.5(3)
N2 Ru01 N5 86.84(15)
N4 Ru01 N5 88.23(15)
S1 Ru01 N3 91.92(16)
N1 Ru01 N3 175.16(18)
N2 Ru01 N3 86.64(19)
N4 Ru01 N3 93.21(19)
N5 Ru01 N3 87.7(3)
S1 Ru01 O1A 18.6(10)
N1 Ru01 O1A 82.9(8)
N2 Ru01 O1A 76.8(10)
N4 Ru01 O1A 108.0(10)
N5 Ru01 O1A 160.6(11)
N3 Ru01 O1A 101.5(8)
S1 Ru01 S1A 20.3(3)
N1 Ru01 S1A 100.9(3)
N2 Ru01 S1A 110.1(3)
N4 Ru01 S1A 74.8(3)
N5 Ru01 S1A 160.5(3)
N3 Ru01 S1A 83.9(3)
O1A Ru01 S1A 38.9(11)
O1 S1 O2 115.3(3)
O1 S1 Ru01 122.2(2)
O2 S1 Ru01 122.4(3)
C5 N5 C1 118.0(4)
C5 N5 Ru01 121.7(4)
C1 N5 Ru01 120.3(4)
C2 C3 C4 120.8(4)
C2 C3 Cl1 119.8(5)
C4 C3 Cl1 119.4(5)
Ru01 N3 H3A 109.5
Ru01 N3 H3B 109.5
H3A N3 H3B 109.5
Ru01 N3 H3C 109.5
H3A N3 H3C 109.5
H3B N3 H3C 109.5
Ru01 N2 H2A 109.5
Ru01 N2 H2B 109.5
H2A N2 H2B 109.5
Ru01 N2 H2C 109.5
H2A N2 H2C 109.5
H2B N2 H2C 109.5
N5 C5 C4 122.5(5)
N5 C5 H5 118.8
C4 C5 H5 118.8
Ru01 N4 H4A 109.5
Ru01 N4 H4B 109.5
H4A N4 H4B 109.5
Ru01 N4 H4C 109.5
H4A N4 H4C 109.5
H4B N4 H4C 109.5
C3 C2 C1 117.9(5)
C3 C2 H2 121
C1 C2 H2 121
C5 C4 C3 118.3(5)
C5 C4 H4 120.9
C3 C4 H4 120.9
Ru01 N1 H1A 109.5
Ru01 N1 H1B 109.5
H1A N1 H1B 109.5
Ru01 N1 H1C 109.5
H1A N1 H1C 109.5
H1B N1 H1C 109.5
N5 C1 C2 122.6(5)
N5 C1 H1 118.7
C2 C1 H1 118.7
O2A S1A O1A 117(2)
O2A S1A Ru01 118.9(17)
O1A S1A Ru01 61.6(13)
S1A O1A Ru01 79.5(17)

loop_
_geom_bond_atom_site_label_1
_geom_bond_atom_site_label_2
_geom_bond_distance
Ru01 S1 2.0957(14)
Ru01 N1 2.104(6)
Ru01 N2 2.114(4)
Ru01 N4 2.135(4)
Ru01 N5 2.138(4)
Ru01 N3 2.139(6)
Ru01 O1A 2.22(4)
Ru01 S1A 2.482(15)
Cl1 C3 1.734(4)
S1 O1 1.437(5)
S1 O2 1.441(6)
N5 C5 1.345(8)
N5 C1 1.348(7)
C3 C2 1.361(8)
C3 C4 1.377(8)
N3 H3A 0.89
N3 H3B 0.89
N3 H3C 0.89
N2 H2A 0.89
N2 H2B 0.89
N2 H2C 0.89
C5 C4 1.367(8)
C5 H5 0.93
N4 H4A 0.89
N4 H4B 0.89
N4 H4C 0.89
C2 C1 1.379(8)
C2 H2 0.93
C4 H4 0.93
N1 H1A 0.89
N1 H1B 0.89
N1 H1C 0.89
C1 H1 0.93
S1A O2A 1.31(4)
S1A O1A 1.58(5)

loop_
_geom_torsion_atom_site_label_1
_geom_torsion_atom_site_label_2
_geom_torsion_atom_site_label_3
_geom_torsion_atom_site_label_4
_geom_torsion
N1 Ru01 S1 O1 44.6(3)
N2 Ru01 S1 O1 -48.0(3)
N4 Ru01 S1 O1 132.0(3)
N5 Ru01 S1 O1 -64(14)
N3 Ru01 S1 O1 -134.7(3)
O1A Ru01 S1 O1 -13(2)
S1A Ru01 S1 O1 158.7(11)
N1 Ru01 S1 O2 -137.2(4)
N2 Ru01 S1 O2 130.2(4)
N4 Ru01 S1 O2 -49.9(4)
N5 Ru01 S1 O2 114(14)
N3 Ru01 S1 O2 43.5(4)
O1A Ru01 S1 O2 165(2)
S1A Ru01 S1 O2 -23.1(9)
S1 Ru01 N5 C5 -114(13)
N1 Ru01 N5 C5 137.6(6)
N2 Ru01 N5 C5 -129.8(6)
N4 Ru01 N5 C5 50.3(6)
N3 Ru01 N5 C5 -43.0(6)
O1A Ru01 N5 C5 -162(2)
S1A Ru01 N5 C5 21.3(15)
S1 Ru01 N5 C1 64(14)
N1 Ru01 N5 C1 -44.2(6)
N2 Ru01 N5 C1 48.4(6)
N4 Ru01 N5 C1 -131.5(6)
N3 Ru01 N5 C1 135.2(6)
O1A Ru01 N5 C1 16(3)
S1A Ru01 N5 C1 -160.5(10)
C1 N5 C5 C4 2.0(10)
Ru01 N5 C5 C4 -179.7(4)
C4 C3 C2 C1 2.0(11)
Cl1 C3 C2 C1 -176.3(5)
N5 C5 C4 C3 -0.1(9)
C2 C3 C4 C5 -2.0(10)
Cl1 C3 C4 C5 176.3(5)
C5 N5 C1 C2 -2.0(10)
Ru01 N5 C1 C2 179.8(5)
C3 C2 C1 N5 0.0(10)
S1 Ru01 S1A O2A 103(2)
N1 Ru01 S1A O2A 171.1(19)
N2 Ru01 S1A O2A 74(2)
N4 Ru01 S1A O2A -105(2)
N5 Ru01 S1A O2A -75(2)
N3 Ru01 S1A O2A -10(2)
O1A Ru01 S1A O2A 107(2)
S1 Ru01 S1A O1A -4.2(13)
N1 Ru01 S1A O1A 64.0(13)
N2 Ru01 S1A O1A -32.7(13)
N4 Ru01 S1A O1A 148.1(13)
N5 Ru01 S1A O1A 178.2(15)
N3 Ru01 S1A O1A -116.9(13)
O2A S1A O1A Ru01 -110(2)
S1 Ru01 O1A S1A 4.6(15)
N1 Ru01 O1A S1A -117.2(11)
N2 Ru01 O1A S1A 148.6(12)
N4 Ru01 O1A S1A -32.4(13)
N5 Ru01 O1A S1A -178.2(15)
N3 Ru01 O1A S1A 64.8(12)
